data_2212895
loop_
_publ_author_name
'Ali, Hapipah M.'
'Nazzatush Shimar, Jamaludin'
'Wan Jefrey, Basirun'
'Ng, Seik Weng'

_publ_section_title 2'-[(5-Chloro-1<i>H</i>-indol-3-yl)methylene]-2-(1<i>H</i>-indol-3-yl)acetohydrazide
_journal_coeditor_code HB2318
_journal_issue 4
_journal_name_full 'Acta Crystallographica Section E'
_journal_page_first o1807
_journal_page_last o1808
_journal_paper_doi 10.1107/S160053680701135X
_journal_volume 63
_journal_year 2007
_chemical_formula_iupac 'C19 H15 Cl N4 O'
_chemical_formula_moiety 'C19 H15 Cl N4 O'
_chemical_formula_sum 'C19 H15 Cl N4 O'
_chemical_formula_weight 350.80
_chemical_name_systematic
;
2'-[(5-Chloro-1H-indol-3-yl)methylene]-2-(1H-indol-3-yl)acetohydrazide
;
_space_group_IT_number 9
_symmetry_cell_setting monoclinic
_symmetry_space_group_name_Hall 'C -2yc'
_symmetry_space_group_name_H-M 'C 1 c 1'
_atom_sites_solution_hydrogens geom
_atom_sites_solution_primary direct
_atom_sites_solution_secondary difmap
_audit_creation_method SHELXL-97
_cell_angle_alpha 90.00
_cell_angle_beta 103.0950(10)
_cell_angle_gamma 90.00
_cell_formula_units_Z 4
_cell_length_a 13.7442(2)
_cell_length_b 15.0424(2)
_cell_length_c 8.31200(10)
_cell_measurement_reflns_used 6161
_cell_measurement_temperature 173(2)
_cell_measurement_theta_max 33.9
_cell_measurement_theta_min 2.7
_cell_volume 1673.78(4)
_computing_cell_refinement 'SAINT (Bruker, 2004)'
_computing_data_collection 'APEX2 (Bruker, 2004)'
_computing_data_reduction SAINT
_computing_molecular_graphics 'X-SEED (Barbour, 2001)'
_computing_publication_material 'publCIF (Westrip, 2007)'
_computing_structure_refinement 'SHELXL97 (Sheldrick, 1997)'
_computing_structure_solution 'SHELXS97 (Sheldrick, 1997)'
_diffrn_ambient_temperature 173(2)
_diffrn_measured_fraction_theta_full 1.00
_diffrn_measured_fraction_theta_max 1.00
_diffrn_measurement_device_type 'Bruker APEX II CCD'
_diffrn_measurement_method \w
_diffrn_radiation_monochromator graphite
_diffrn_radiation_source 'medium-focus sealed tube'
_diffrn_radiation_type MoK\a
_diffrn_radiation_wavelength 0.71073
_diffrn_reflns_av_R_equivalents 0.0585
_diffrn_reflns_av_sigmaI/netI 0.0337
_diffrn_reflns_limit_h_max 17
_diffrn_reflns_limit_h_min -17
_diffrn_reflns_limit_k_max 19
_diffrn_reflns_limit_k_min -19
_diffrn_reflns_limit_l_max 10
_diffrn_reflns_limit_l_min -10
_diffrn_reflns_number 12652
_diffrn_reflns_theta_full 27.5
_diffrn_reflns_theta_max 27.5
_diffrn_reflns_theta_min 2.0
_diffrn_standards_decay_% 0
_diffrn_standards_interval_count 0
_diffrn_standards_interval_time 0
_diffrn_standards_number 0
_exptl_absorpt_coefficient_mu 0.243
_exptl_absorpt_correction_type none
_exptl_crystal_colour Yellow
_exptl_crystal_density_diffrn 1.392
_exptl_crystal_density_method 'not measured'
_exptl_crystal_description Block
_exptl_crystal_F_000 728
_exptl_crystal_size_max 0.47
_exptl_crystal_size_mid 0.32
_exptl_crystal_size_min 0.30
_refine_diff_density_max 0.24
_refine_diff_density_min -0.22
_refine_ls_abs_structure_details none
_refine_ls_extinction_method none
_refine_ls_goodness_of_fit_ref 1.15
_refine_ls_hydrogen_treatment mixed
_refine_ls_matrix_type full
_refine_ls_number_parameters 238
_refine_ls_number_reflns 1928
_refine_ls_number_restraints 5
_refine_ls_restrained_S_all 1.15
_refine_ls_R_factor_all 0.027
_refine_ls_R_factor_gt 0.026
_refine_ls_shift/su_max 0.001
_refine_ls_shift/su_mean 0.000
_refine_ls_structure_factor_coef Fsqd
_refine_ls_weighting_details 'calc w=1/[\s^2^(Fo^2^)+(0.0568P)^2^+0.0652P] where P=(Fo^2^+2Fc^2^)/3'
_refine_ls_weighting_scheme calc
_refine_ls_wR_factor_gt 0.070
_refine_ls_wR_factor_ref 0.084
_reflns_number_gt 1892
_reflns_number_total 1928
_reflns_threshold_expression I>2\s(I)
_cod_data_source_file hb2318.cif
_cod_data_source_block I
_cod_depositor_comments
;
The following automatic conversions were performed:
'_exptl_absorpt_correction_type' value 'None' changed to 'none' according
to '/home/saulius/struct/CIF-dictionaries/cif_core.dic' dictionary named
'cif_core.dic' version 2.4.1 from 2010-06-29.

Automatic conversion script
Id: cif_fix_enum 1527 2010-12-29 10:47:43Z saulius 

The following automatic conversions were performed:

'_exptl_absorpt_correction_type' value 'None' changed to 'none'
according to /home/saulius/struct/CIF-dictionaries/cif_core.dic
dictionary named 'cif_core.dic' version 2.4.1 from 2010-06-29.

Automatic conversion script
Id: cif_fix_values 1715 2011-07-08 13:25:40Z adriana 
;
_cod_original_sg_symbol_H-M 'C c'
_cod_database_code 2212895
_cod_database_fobs_code 2212895

loop_
_symmetry_equiv_pos_as_xyz
'x, y, z'
'x, -y, z+1/2'
'x+1/2, y+1/2, z'
'x+1/2, -y+1/2, z+1/2'

loop_
_atom_site_type_symbol
_atom_site_label
_atom_site_fract_x
_atom_site_fract_y
_atom_site_fract_z
_atom_site_U_iso_or_equiv
_atom_site_adp_type
_atom_site_calc_flag
_atom_site_refinement_flags
_atom_site_occupancy
Cl Cl1 0.50000(4) 0.55864(3) 0.50000(6) 0.02693(15) Uani d . 1
O O1 0.16270(11) 0.41738(10) -0.11024(17) 0.0199(3) Uani d . 1
N N1 0.52187(14) 0.78206(12) -0.0642(2) 0.0235(4) Uani d D 1
N N2 0.28012(13) 0.55948(10) -0.1611(2) 0.0162(3) Uani d . 1
N N3 0.21514(12) 0.51299(11) -0.2862(2) 0.0164(3) Uani d D 1
N N4 -0.14405(17) 0.52291(18) -0.4071(3) 0.0405(6) Uani d D 1
C C1 0.53003(15) 0.73493(14) 0.0803(3) 0.0210(4) Uani d . 1
C C2 0.60075(16) 0.74165(15) 0.2289(3) 0.0246(4) Uani d . 1
H H2 0.6532 0.7841 0.2430 0.029 Uiso calc R 1
C C3 0.59228(16) 0.68441(14) 0.3556(3) 0.0237(4) Uani d . 1
H H3 0.6402 0.6862 0.4578 0.028 Uiso calc R 1
C C4 0.51301(15) 0.62402(13) 0.3327(3) 0.0197(4) Uani d . 1
C C5 0.44329(14) 0.61484(12) 0.1845(2) 0.0176(4) Uani d . 1
H H5 0.3907 0.5727 0.1721 0.021 Uiso calc R 1
C C6 0.45334(14) 0.66997(12) 0.0539(2) 0.0171(4) Uani d . 1
C C7 0.40108(15) 0.67811(13) -0.1164(2) 0.0187(4) Uani d . 1
C C8 0.44595(17) 0.74773(13) -0.1811(3) 0.0231(4) Uani d . 1
H H8 0.4263 0.7685 -0.2916 0.028 Uiso calc R 1
C C9 0.32516(13) 0.62370(12) -0.2184(2) 0.0174(4) Uani d . 1
H H9 0.3072 0.6356 -0.3336 0.021 Uiso calc R 1
C C10 0.16111(14) 0.44461(12) -0.2519(3) 0.0152(4) Uani d . 1
C C11 0.09218(14) 0.40324(13) -0.4026(2) 0.0173(4) Uani d . 1
H H11A 0.1173 0.4172 -0.5023 0.021 Uiso calc R 1
H H11B 0.0922 0.3378 -0.3897 0.021 Uiso calc R 1
C C12 -0.01274(16) 0.43775(13) -0.4244(3) 0.0191(4) Uani d . 1
C C13 -0.04244(18) 0.51355(17) -0.3589(3) 0.0318(5) Uani d . 1
H H13 0.0011 0.5540 -0.2898 0.038 Uiso calc R 1
C C14 -0.18285(18) 0.45144(17) -0.5027(3) 0.0286(5) Uani d . 1
C C15 -0.28168(19) 0.4297(2) -0.5789(3) 0.0372(6) Uani d . 1
H H15 -0.3356 0.4669 -0.5678 0.045 Uiso calc R 1
C C16 -0.29792(17) 0.3530(2) -0.6701(3) 0.0357(6) Uani d . 1
H H16 -0.3644 0.3366 -0.7215 0.043 Uiso calc R 1
C C17 -0.21891(18) 0.29820(16) -0.6895(3) 0.0324(5) Uani d . 1
H H17 -0.2327 0.2459 -0.7548 0.039 Uiso calc R 1
C C18 -0.12079(16) 0.31930(14) -0.6146(3) 0.0233(4) Uani d . 1
H H18 -0.0674 0.2821 -0.6281 0.028 Uiso calc R 1
C C19 -0.10217(14) 0.39664(14) -0.5186(2) 0.0188(4) Uani d . 1
H H1N 0.5651(19) 0.8209(16) -0.085(4) 0.034(8) Uiso d D 1
H H3N 0.205(3) 0.531(3) -0.389(2) 0.046(9) Uiso d D 1
H H4N -0.179(2) 0.5663(17) -0.377(5) 0.046(10) Uiso d D 1

loop_
_atom_site_aniso_label
_atom_site_aniso_U_11
_atom_site_aniso_U_22
_atom_site_aniso_U_33
_atom_site_aniso_U_12
_atom_site_aniso_U_13
_atom_site_aniso_U_23
Cl1 0.0305(3) 0.0286(3) 0.0199(2) -0.0051(2) 0.00189(18) 0.00593(19)
O1 0.0227(7) 0.0206(7) 0.0154(7) -0.0064(6) 0.0025(5) 0.0008(6)
N1 0.0281(9) 0.0202(8) 0.0226(9) -0.0103(7) 0.0066(7) 0.0010(7)
N2 0.0148(7) 0.0172(8) 0.0150(8) -0.0019(5) 0.0002(6) -0.0015(6)
N3 0.0180(7) 0.0187(8) 0.0113(7) -0.0031(6) 0.0004(6) -0.0008(6)
N4 0.0297(11) 0.0486(14) 0.0389(13) 0.0165(9) -0.0010(9) -0.0188(10)
C1 0.0224(10) 0.0188(9) 0.0229(10) -0.0051(7) 0.0070(8) -0.0012(8)
C2 0.0237(10) 0.0239(10) 0.0254(10) -0.0102(8) 0.0038(8) -0.0043(8)
C3 0.0218(10) 0.0260(10) 0.0213(10) -0.0041(8) 0.0010(8) -0.0029(8)
C4 0.0235(10) 0.0181(9) 0.0175(9) -0.0007(7) 0.0050(7) 0.0009(7)
C5 0.0183(9) 0.0138(8) 0.0207(9) -0.0023(6) 0.0042(7) -0.0016(7)
C6 0.0159(8) 0.0153(8) 0.0202(9) -0.0013(6) 0.0042(7) -0.0024(7)
C7 0.0192(9) 0.0172(8) 0.0197(10) -0.0028(7) 0.0042(7) 0.0011(7)
C8 0.0255(10) 0.0219(10) 0.0214(10) -0.0041(8) 0.0042(8) 0.0023(8)
C9 0.0165(9) 0.0181(9) 0.0169(9) -0.0002(7) 0.0022(7) 0.0018(7)
C10 0.0136(8) 0.0156(8) 0.0158(9) 0.0006(6) 0.0020(7) -0.0020(6)
C11 0.0171(9) 0.0180(9) 0.0156(8) -0.0027(7) 0.0012(7) -0.0035(7)
C12 0.0183(10) 0.0218(9) 0.0158(10) -0.0011(7) 0.0008(8) 0.0001(7)
C13 0.0288(12) 0.0332(12) 0.0291(11) 0.0060(9) -0.0021(9) -0.0124(9)
C14 0.0231(11) 0.0376(12) 0.0239(12) 0.0047(9) 0.0027(9) -0.0022(9)
C15 0.0179(11) 0.0584(17) 0.0331(14) 0.0090(10) 0.0010(10) 0.0016(12)
C16 0.0177(10) 0.0506(15) 0.0341(13) -0.0078(9) -0.0039(9) 0.0097(11)
C17 0.0290(12) 0.0269(11) 0.0347(13) -0.0107(9) -0.0064(9) 0.0034(9)
C18 0.0209(9) 0.0206(9) 0.0257(11) -0.0028(7) -0.0005(8) 0.0026(8)
C19 0.0171(8) 0.0226(9) 0.0156(8) -0.0013(7) 0.0017(7) 0.0038(7)

loop_
_atom_type_symbol
_atom_type_description
_atom_type_scat_dispersion_real
_atom_type_scat_dispersion_imag
_atom_type_scat_source
C C 0.0033 0.0000 'International Tables Vol C Tables 4.2.6.8 and 6.1.1.4'
H H 0.0000 0.0000 'International Tables Vol C Tables 4.2.6.8 and 6.1.1.4'
N N 0.0061 0.0000 'International Tables Vol C Tables 4.2.6.8 and 6.1.1.4'
O O 0.0106 0.0000 'International Tables Vol C Tables 4.2.6.8 and 6.1.1.4'
Cl Cl 0.1484 0.0000 'International Tables Vol C Tables 4.2.6.8 and 6.1.1.4'

loop_
_geom_angle_atom_site_label_1
_geom_angle_atom_site_label_2
_geom_angle_atom_site_label_3
_geom_angle
C8 N1 C1 109.02(17)
C8 N1 H1N 124(2)
C1 N1 H1N 126(2)
C9 N2 N3 112.24(17)
C10 N3 N2 121.27(17)
C10 N3 H3N 118(3)
N2 N3 H3N 120(3)
C13 N4 C14 109.0(2)
C13 N4 H4N 125(3)
C14 N4 H4N 126(3)
N1 C1 C2 129.72(19)
N1 C1 C6 108.02(18)
C2 C1 C6 122.2(2)
C3 C2 C1 117.86(19)
C3 C2 H2 121.1
C1 C2 H2 121.1
C2 C3 C4 119.8(2)
C2 C3 H3 120.1
C4 C3 H3 120.1
C5 C4 C3 123.14(19)
C5 C4 Cl1 118.50(15)
C3 C4 Cl1 118.35(16)
C4 C5 C6 117.45(17)
C4 C5 H5 121.3
C6 C5 H5 121.3
C5 C6 C1 119.34(18)
C5 C6 C7 134.34(17)
C1 C6 C7 106.32(17)
C8 C7 C6 106.21(18)
C8 C7 C9 121.91(19)
C6 C7 C9 131.53(18)
N1 C8 C7 110.38(19)
N1 C8 H8 124.8
C7 C8 H8 124.8
N2 C9 C7 123.41(18)
N2 C9 H9 118.3
C7 C9 H9 118.3
O1 C10 N3 124.39(18)
O1 C10 C11 121.30(17)
N3 C10 C11 114.27(17)
C12 C11 C10 111.04(16)
C12 C11 H11A 109.4
C10 C11 H11A 109.4
C12 C11 H11B 109.4
C10 C11 H11B 109.4
H11A C11 H11B 108.0
C13 C12 C19 106.27(19)
C13 C12 C11 127.24(19)
C19 C12 C11 126.48(17)
C12 C13 N4 110.3(2)
C12 C13 H13 124.9
N4 C13 H13 124.9
N4 C14 C15 130.9(2)
N4 C14 C19 107.5(2)
C15 C14 C19 121.5(2)
C16 C15 C14 117.8(2)
C16 C15 H15 121.1
C14 C15 H15 121.1
C15 C16 C17 121.7(2)
C15 C16 H16 119.2
C17 C16 H16 119.2
C18 C17 C16 120.9(2)
C18 C17 H17 119.6
C16 C17 H17 119.6
C17 C18 C19 118.6(2)
C17 C18 H18 120.7
C19 C18 H18 120.7
C18 C19 C14 119.48(19)
C18 C19 C12 133.64(19)
C14 C19 C12 106.88(19)

loop_
_geom_bond_atom_site_label_1
_geom_bond_atom_site_label_2
_geom_bond_distance
Cl1 C4 1.746(2)
O1 C10 1.242(3)
N1 C8 1.356(3)
N1 C1 1.377(3)
N1 H1N 0.877(10)
N2 C9 1.295(2)
N2 N3 1.395(2)
N3 C10 1.337(2)
N3 H3N 0.879(10)
N4 C13 1.370(3)
N4 C14 1.371(4)
N4 H4N 0.878(10)
C1 C2 1.392(3)
C1 C6 1.417(3)
C2 C3 1.385(3)
C2 H2 0.9500
C3 C4 1.398(3)
C3 H3 0.9500
C4 C5 1.385(3)
C5 C6 1.397(3)
C5 H5 0.9500
C6 C7 1.441(3)
C7 C8 1.384(3)
C7 C9 1.441(3)
C8 H8 0.9500
C9 H9 0.9500
C10 C11 1.522(3)
C11 C12 1.504(3)
C11 H11A 0.9900
C11 H11B 0.9900
C12 C13 1.365(3)
C12 C19 1.439(3)
C13 H13 0.9500
C14 C15 1.401(4)
C14 C19 1.412(3)
C15 C16 1.370(4)
C15 H15 0.9500
C16 C17 1.401(4)
C16 H16 0.9500
C17 C18 1.388(3)
C17 H17 0.9500
C18 C19 1.401(3)
C18 H18 0.9500

loop_
_geom_hbond_atom_site_label_D
_geom_hbond_atom_site_label_H
_geom_hbond_atom_site_label_A
_geom_hbond_site_symmetry_A
_geom_hbond_distance_DH
_geom_hbond_distance_HA
_geom_hbond_distance_DA
_geom_hbond_angle_DHA
_geom_hbond_publ_flag
N1 H1N O1 3 0.880(10) 2.020(10) 2.893(2) 174(3) yes
N3 H3N O1 2_564 0.880(10) 1.960(10) 2.827(2) 170(4) yes

loop_
_geom_torsion_atom_site_label_1
_geom_torsion_atom_site_label_2
_geom_torsion_atom_site_label_3
_geom_torsion_atom_site_label_4
_geom_torsion
C9 N2 N3 C10 -179.52(17)
C8 N1 C1 C2 174.9(2)
C8 N1 C1 C6 -2.0(2)
N1 C1 C2 C3 -179.0(2)
C6 C1 C2 C3 -2.4(3)
C1 C2 C3 C4 -1.5(3)
C2 C3 C4 C5 3.2(3)
C2 C3 C4 Cl1 -175.50(17)
C3 C4 C5 C6 -0.8(3)
Cl1 C4 C5 C6 177.92(14)
C4 C5 C6 C1 -3.1(3)
C4 C5 C6 C7 176.6(2)
N1 C1 C6 C5 -177.93(17)
C2 C1 C6 C5 4.8(3)
N1 C1 C6 C7 2.3(2)
C2 C1 C6 C7 -174.9(2)
C5 C6 C7 C8 178.5(2)
C1 C6 C7 C8 -1.8(2)
C5 C6 C7 C9 -8.3(4)
C1 C6 C7 C9 171.4(2)
C1 N1 C8 C7 0.9(3)
C6 C7 C8 N1 0.6(2)
C9 C7 C8 N1 -173.38(19)
N3 N2 C9 C7 -175.66(17)
C8 C7 C9 N2 -178.32(19)
C6 C7 C9 N2 9.5(3)
N2 N3 C10 O1 0.7(3)
N2 N3 C10 C11 178.41(15)
O1 C10 C11 C12 79.3(2)
N3 C10 C11 C12 -98.44(19)
C10 C11 C12 C13 19.5(3)
C10 C11 C12 C19 -160.15(19)
C19 C12 C13 N4 -0.6(3)
C11 C12 C13 N4 179.7(2)
C14 N4 C13 C12 1.4(3)
C13 N4 C14 C15 179.1(3)
C13 N4 C14 C19 -1.7(3)
N4 C14 C15 C16 179.2(3)
C19 C14 C15 C16 0.0(4)
C14 C15 C16 C17 -0.9(4)
C15 C16 C17 C18 0.9(4)
C16 C17 C18 C19 0.1(4)
C17 C18 C19 C14 -1.0(3)
C17 C18 C19 C12 179.4(2)
N4 C14 C19 C18 -178.4(2)
C15 C14 C19 C18 0.9(3)
N4 C14 C19 C12 1.3(3)
C15 C14 C19 C12 -179.4(2)
C13 C12 C19 C18 179.2(2)
C11 C12 C19 C18 -1.1(4)
C13 C12 C19 C14 -0.4(2)
C11 C12 C19 C14 179.3(2)

loop_
_cod_related_entry_id
_cod_related_entry_database
_cod_related_entry_code
1 ChemSpider 21185365
